data_2103573
loop_
_publ_author_name
'Wolf, W. M.'

_publ_section_title
;
 X-ray investigations of sulfur-containing fungicides. II.
 Intramolecular forces governing the conformation of four novel
 \a-phenylazo- and \a-phenylhydrazono-\b-ketosulfones
;
_journal_issue 1
_journal_name_full 'Acta Crystallographica Section B'
_journal_page_first 54
_journal_page_last 62
_journal_paper_doi 10.1107/S0108768100013197
_journal_volume 57
_journal_year 2001
_chemical_formula_sum 'C20 H16 N2 O3 S'
_chemical_formula_weight 364.43
_chemical_name_systematic
;
  benzoylphenylhydrazonophenylsulfonylmethane
;
_space_group_IT_number 2
_symmetry_cell_setting triclinic
_symmetry_space_group_name_Hall '-P 1'
_symmetry_space_group_name_H-M 'P -1'
_audit_creation_method SHELXL-97
_cell_angle_alpha 102.441(11)
_cell_angle_beta 97.544(10)
_cell_angle_gamma 97.447(11)
_cell_formula_units_Z 2
_cell_length_a 5.6784(7)
_cell_length_b 11.3204(15)
_cell_length_c 14.1087(19)
_cell_measurement_reflns_used 48
_cell_measurement_temperature 290(2)
_cell_measurement_theta_max 17.3
_cell_measurement_theta_min 4.7
_cell_volume 866.2(2)
_computing_cell_refinement 'P3 (Siemens, 1989)'
_computing_data_collection 'P3 (Siemens, 1989)'
_computing_data_reduction 'XDISK (Siemens, 1991)'
_computing_molecular_graphics 'InsightII (MSI, 1997), XP (Siemens, 1990)'
_computing_publication_material 'SHELXL97 (Sheldrick, 1997)'
_computing_structure_refinement 'SHELXL-97 (Sheldrick, 1997)'
_computing_structure_solution 'SHELXS-97 (Sheldrick, 1997)'
_diffrn_ambient_temperature 290(2)
_diffrn_measured_fraction_theta_full 1.000
_diffrn_measured_fraction_theta_max 1.000
_diffrn_measurement_device_type 'Siemens P3'
_diffrn_measurement_method \w--2\q
_diffrn_radiation_monochromator graphite
_diffrn_radiation_source 'fine-focus sealed tube'
_diffrn_radiation_type MoK\a
_diffrn_radiation_wavelength .71073
_diffrn_reflns_av_R_equivalents .0565
_diffrn_reflns_av_sigmaI/netI .0519
_diffrn_reflns_limit_h_max 7
_diffrn_reflns_limit_h_min -2
_diffrn_reflns_limit_k_max 14
_diffrn_reflns_limit_k_min -14
_diffrn_reflns_limit_l_max 18
_diffrn_reflns_limit_l_min -18
_diffrn_reflns_number 5669
_diffrn_reflns_theta_full 27.56
_diffrn_reflns_theta_max 27.56
_diffrn_reflns_theta_min 1.87
_diffrn_standards_decay_% 3
_diffrn_standards_interval_count 97
_diffrn_standards_number 3
_exptl_absorpt_coefficient_mu .210
_exptl_absorpt_correction_type none
_exptl_crystal_colour 'Pale yellow'
_exptl_crystal_density_diffrn 1.397
_exptl_crystal_density_method 'not measured'
_exptl_crystal_description 'Approximately sphere shaped'
_exptl_crystal_F_000 380
_exptl_crystal_size_max .25
_exptl_crystal_size_mid .23
_exptl_crystal_size_min .21
_refine_diff_density_max .389
_refine_diff_density_min -.371
_refine_ls_extinction_coef .020(2)
_refine_ls_extinction_method 'SHELXL (Sheldrick, 1997)'
_refine_ls_goodness_of_fit_ref 1.030
_refine_ls_hydrogen_treatment refall
_refine_ls_matrix_type full
_refine_ls_number_parameters 300
_refine_ls_number_reflns 4010
_refine_ls_number_restraints 0
_refine_ls_restrained_S_all 1.030
_refine_ls_R_factor_all .0526
_refine_ls_R_factor_gt .0362
_refine_ls_shift/su_max .003
_refine_ls_shift/su_mean .000
_refine_ls_structure_factor_coef Fsqd
_refine_ls_weighting_details 'calc w=1/[\s^2^(Fo^2^)+(0.0457P)^2^+0.2341P] where P=(Fo^2^+2Fc^2^)/3'
_refine_ls_weighting_scheme calc
_refine_ls_wR_factor_ref .0973
_reflns_number_gt 3221
_reflns_number_total 4010
_reflns_threshold_expression >2sigma(I)
_cod_data_source_file os0056.cif
_cod_data_source_block I
_cod_original_cell_volume 866.1(2)
_cod_original_sg_symbol_H-M P-1
_cod_original_formula_sum 'C20 H16 N2 O3 S1'
_cod_database_code 2103573
_cod_database_fobs_code 2103573

loop_
_symmetry_equiv_pos_as_xyz
'x, y, z'
'-x, -y, -z'

loop_
_atom_site_label
_atom_site_fract_x
_atom_site_fract_y
_atom_site_fract_z
_atom_site_U_iso_or_equiv
_atom_site_adp_type
_atom_site_calc_flag
_atom_site_occupancy
_atom_site_type_symbol
S .15888(7) .75202(3) .39492(3) .03474(12) Uani d 1 S
O1 .4135(2) .77732(11) .42784(9) .0469(3) Uani d 1 O
O2 .0102(2) .81742(11) .45619(8) .0479(3) Uani d 1 O
O3 .3813(2) .67186(12) .21719(9) .0514(3) Uani d 1 O
N1 -.0757(2) .84472(11) .25045(9) .0332(3) Uani d 1 N
N2 -.1909(2) .90846(12) .31177(10) .0379(3) Uani d 1 N
H2 -.179(3) .9008(18) .3701(15) .050(5) Uiso d 1 H
C1 .0793(3) .77679(13) .27497(10) .0323(3) Uani d 1 C
C2 .1981(3) .71295(13) .19662(11) .0344(3) Uani d 1 C
C3 .0872(3) .69559(13) .09174(10) .0343(3) Uani d 1 C
C4 .2336(3) .71915(18) .02450(13) .0486(4) Uani d 1 C
H4 .394(4) .758(2) .0491(16) .065(6) Uiso d 1 H
C5 .1411(4) .6914(2) -.07471(14) .0584(5) Uani d 1 C
H5 .253(4) .707(2) -.1203(18) .081(7) Uiso d 1 H
C6 -.0938(4) .63613(18) -.10762(13) .0531(4) Uani d 1 C
H6 -.153(4) .613(2) -.1768(17) .071(6) Uiso d 1 H
C7 -.2398(3) .61208(19) -.04140(14) .0544(5) Uani d 1 C
H7 -.402(4) .572(2) -.0662(17) .070(6) Uiso d 1 H
C8 -.1513(3) .64416(17) .05869(13) .0459(4) Uani d 1 C
H8 -.256(4) .6298(19) .1051(16) .060(6) Uiso d 1 H
C9 .0583(3) .59328(13) .37649(10) .0325(3) Uani d 1 C
C10 -.1783(3) .54531(16) .33365(12) .0411(3) Uani d 1 C
H10 -.283(3) .5970(18) .3150(14) .050(5) Uiso d 1 H
C11 -.2554(3) .42169(17) .32251(13) .0469(4) Uani d 1 C
H11 -.409(4) .390(2) .2904(16) .065(6) Uiso d 1 H
C12 -.1016(3) .34838(16) .35504(13) .0477(4) Uani d 1 C
H12 -.161(4) .262(2) .3491(15) .059(6) Uiso d 1 H
C13 .1318(3) .39772(15) .39777(13) .0455(4) Uani d 1 C
H13 .240(3) .3502(19) .4211(15) .055(5) Uiso d 1 H
C14 .2154(3) .52060(15) .40801(11) .0381(3) Uani d 1 C
H14 .378(3) .5589(17) .4393(13) .047(5) Uiso d 1 H
C15 -.3577(3) .97768(13) .27848(12) .0382(3) Uani d 1 C
C16 -.3891(4) .99242(18) .18346(15) .0527(4) Uani d 1 C
H16 -.291(3) .9607(18) .1424(15) .050(5) Uiso d 1 H
C17 -.5632(4) 1.0600(2) .15643(19) .0699(6) Uani d 1 C
H17 -.581(4) 1.068(2) .0958(19) .077(7) Uiso d 1 H
C18 -.7007(4) 1.11153(19) .2227(2) .0699(7) Uani d 1 C
H18 -.815(5) 1.159(2) .2032(19) .087(8) Uiso d 1 H
C19 -.6636(4) 1.09843(16) .31741(19) .0594(5) Uani d 1 C
H19 -.769(4) 1.133(2) .3657(17) .072(7) Uiso d 1 H
C20 -.4926(3) 1.03180(14) .34607(15) .0460(4) Uani d 1 C
H20 -.463(4) 1.020(2) .4122(17) .068(6) Uiso d 1 H

loop_
_atom_site_aniso_label
_atom_site_aniso_U_11
_atom_site_aniso_U_22
_atom_site_aniso_U_33
_atom_site_aniso_U_12
_atom_site_aniso_U_13
_atom_site_aniso_U_23
S .0400(2) .03403(19) .02939(18) .00858(14) .00133(14) .00695(13)
O1 .0428(6) .0469(6) .0442(6) .0002(5) -.0078(5) .0095(5)
O2 .0657(8) .0497(7) .0325(6) .0252(6) .0101(5) .0084(5)
O3 .0450(7) .0669(8) .0447(6) .0261(6) .0045(5) .0101(6)
N1 .0341(6) .0297(6) .0356(6) .0049(5) .0052(5) .0079(5)
N2 .0432(7) .0387(7) .0341(7) .0141(5) .0066(5) .0091(5)
C1 .0353(7) .0319(7) .0299(7) .0061(6) .0038(5) .0081(5)
C2 .0345(7) .0341(7) .0352(7) .0063(6) .0061(6) .0091(6)
C3 .0371(7) .0340(7) .0327(7) .0098(6) .0072(6) .0065(6)
C4 .0446(9) .0582(10) .0415(9) .0011(8) .0115(7) .0100(8)
C5 .0679(12) .0703(13) .0391(9) .0050(10) .0182(9) .0153(9)
C6 .0657(12) .0591(11) .0336(8) .0187(9) .0019(8) .0081(8)
C7 .0437(10) .0666(12) .0454(10) .0059(9) -.0013(8) .0040(8)
C8 .0395(8) .0578(10) .0387(8) .0049(7) .0083(7) .0083(7)
C9 .0353(7) .0365(7) .0277(6) .0084(6) .0070(5) .0089(5)
C10 .0352(8) .0487(9) .0412(8) .0093(7) .0044(6) .0143(7)
C11 .0392(9) .0528(10) .0440(9) -.0039(7) .0083(7) .0071(7)
C12 .0613(11) .0372(8) .0458(9) .0032(8) .0192(8) .0090(7)
C13 .0559(10) .0408(8) .0453(9) .0185(8) .0126(8) .0130(7)
C14 .0386(8) .0420(8) .0357(7) .0124(6) .0061(6) .0102(6)
C15 .0376(8) .0278(7) .0472(8) .0055(6) .0023(6) .0076(6)
C16 .0586(11) .0519(10) .0504(10) .0160(9) .0049(9) .0164(8)
C17 .0758(15) .0623(13) .0723(14) .0162(11) -.0125(12) .0297(11)
C18 .0531(11) .0428(10) .114(2) .0188(9) -.0038(12) .0217(11)
C19 .0490(10) .0323(8) .0959(16) .0118(7) .0120(10) .0101(9)
C20 .0471(9) .0294(7) .0604(11) .0065(6) .0112(8) .0063(7)

loop_
_atom_type_symbol
_atom_type_description
_atom_type_scat_dispersion_real
_atom_type_scat_dispersion_imag
_atom_type_scat_source
C C .0181 .0091 'International Tables Vol C Tables 4.2.6.8 and 6.1.1.4'
H H .0000 .0000 'International Tables Vol C Tables 4.2.6.8 and 6.1.1.4'
N N .0311 .0180 'International Tables Vol C Tables 4.2.6.8 and 6.1.1.4'
O O .0492 .0322 'International Tables Vol C Tables 4.2.6.8 and 6.1.1.4'
S S .3331 .5567 'International Tables Vol C Tables 4.2.6.8 and 6.1.1.4'

loop_
_geom_angle_atom_site_label_1
_geom_angle_atom_site_label_2
_geom_angle_atom_site_label_3
_geom_angle
_geom_angle_publ_flag
O1 S O2 117.51(8) y
O1 S C9 109.01(7) y
O2 S C9 108.36(7) y
O1 S C1 112.34(7) y
O2 S C1 106.18(7) y
C9 S C1 102.32(7) y
C1 N1 N2 124.42(13) y
N1 N2 C15 120.51(13) y
N1 N2 H2 119.8(13) n
C15 N2 H2 119.2(13) n
N1 C1 C2 117.41(12) y
N1 C1 S 125.87(11) y
C2 C1 S 116.72(10) y
O3 C2 C1 120.57(13) y
O3 C2 C3 120.19(13) y
C1 C2 C3 119.21(12) y
C8 C3 C4 119.41(15) n
C8 C3 C2 121.29(14) n
C4 C3 C2 118.91(14) n
C5 C4 C3 120.22(17) n
C5 C4 H4 121.9(13) n
C3 C4 H4 117.8(13) n
C6 C5 C4 120.17(17) n
C6 C5 H5 122.1(14) n
C4 C5 H5 117.6(14) n
C5 C6 C7 119.89(17) n
C5 C6 H6 119.4(14) n
C7 C6 H6 120.7(14) n
C6 C7 C8 120.34(18) n
C6 C7 H7 118.3(14) n
C8 C7 H7 121.3(14) n
C3 C8 C7 119.87(16) n
C3 C8 H8 120.1(12) n
C7 C8 H8 120.1(12) n
C14 C9 C10 121.66(14) n
C14 C9 S 119.17(12) n
C10 C9 S 119.13(11) n
C11 C10 C9 118.28(15) n
C11 C10 H10 121.6(12) n
C9 C10 H10 120.1(12) n
C10 C11 C12 120.68(16) n
C10 C11 H11 117.3(14) n
C12 C11 H11 121.9(14) n
C13 C12 C11 120.18(16) n
C13 C12 H12 120.3(12) n
C11 C12 H12 119.5(12) n
C12 C13 C14 120.41(16) n
C12 C13 H13 122.0(13) n
C14 C13 H13 117.6(13) n
C13 C14 C9 118.78(15) n
C13 C14 H14 122.6(11) n
C9 C14 H14 118.6(11) n
C16 C15 C20 120.74(16) n
C16 C15 N2 122.33(15) n
C20 C15 N2 116.93(15) n
C15 C16 C17 118.2(2) n
C15 C16 H16 118.7(12) n
C17 C16 H16 123.0(12) n
C18 C17 C16 121.2(2) n
C18 C17 H17 122.0(16) n
C16 C17 H17 116.8(16) n
C19 C18 C17 119.90(19) n
C19 C18 H18 120.3(16) n
C17 C18 H18 119.7(16) n
C18 C19 C20 120.1(2) n
C18 C19 H19 120.2(13) n
C20 C19 H19 119.6(13) n
C19 C20 C15 119.81(19) n
C19 C20 H20 122.2(13) n
C15 C20 H20 118.0(13) n

loop_
_geom_bond_atom_site_label_1
_geom_bond_atom_site_label_2
_geom_bond_distance
_geom_bond_publ_flag
S O1 1.4305(12) y
S O2 1.4444(12) y
S C9 1.7653(15) y
S C1 1.7843(14) y
O3 C2 1.2196(18) y
N1 C1 1.3022(18) y
N1 N2 1.3034(17) y
N2 C15 1.4022(19) y
C1 C2 1.476(2) y
C2 C3 1.491(2) y
C3 C8 1.380(2) y
C3 C4 1.386(2) y
C4 C5 1.381(3) y
C5 C6 1.372(3) y
C6 C7 1.374(3) y
C7 C8 1.387(2) y
C9 C14 1.383(2) y
C9 C10 1.386(2) y
C10 C11 1.379(2) y
C11 C12 1.382(3) y
C12 C13 1.373(3) y
C13 C14 1.380(2) y
C15 C16 1.378(2) y
C15 C20 1.390(2) y
C16 C17 1.389(3) y
C17 C18 1.378(4) y
C18 C19 1.369(3) y
C19 C20 1.376(3) y
N2 H2 .84(2) n
C4 H4 .94(2) n
C5 H5 .99(2) n
C6 H6 .96(2) n
C7 H7 .96(2) n
C8 H8 .96(2) n
C10 H10 .939(19) n
C11 H11 .91(2) n
C12 H12 .97(2) n
C13 H13 .94(2) n
C14 H14 .971(19) n
C16 H16 .91(2) n
C17 H17 .87(3) n
C18 H18 .94(3) n
C19 H19 1.01(2) n
C20 H20 .97(2) n

loop_
_geom_hbond_atom_site_label_D
_geom_hbond_atom_site_label_H
_geom_hbond_atom_site_label_A
_geom_hbond_distance_DH
_geom_hbond_distance_HA
_geom_hbond_distance_DA
_geom_hbond_angle_DHA
N2 H2 O2 .84(2) 1.98(2) 2.668(2) 138.0(10)

loop_
_geom_torsion_atom_site_label_1
_geom_torsion_atom_site_label_2
_geom_torsion_atom_site_label_3
_geom_torsion_atom_site_label_4
_geom_torsion
_geom_torsion_publ_flag
S C1 C2 O3 -17.82(19) y
S C1 N1 N2 2.3(2) y
O1 S C1 N1 -127.27(13) y
O1 S C1 C2 53.59(13) y
O2 S C1 N1 2.46(15) y
O2 S C1 C2 -176.68(11) y
N1 C1 C2 O3 162.97(14) y
C9 S C1 N1 115.97(13) n
C9 S C1 C2 -63.16(12) n
C1 N1 N2 C15 -179.00(14) n
N2 N1 C1 C2 -178.53(13) n

loop_
_cod_related_entry_id
_cod_related_entry_database
_cod_related_entry_code
1 ChemSpider 21188447
